data_9007817
loop_
_publ_author_name
'Okuda, M.'
'Ishihara, M.'
'Yamanaka, M.'
'Ohba, S.'
'Saito, Y.'

_publ_section_title
;
 Structures of lead chlorite, magnesium chlorite hexahydrate
 and silver chlorite
 Sample: Compound (I)
;
_journal_name_full 'Acta Crystallographica, Section C'
_journal_page_first 1755
_journal_page_last 1759
_journal_paper_doi 10.1107/S010827019000066X
_journal_volume 46
_journal_year 1990
_chemical_formula_structural Pb(ClO2)2
_chemical_formula_sum 'Cl2 O2 Pb'
_space_group_IT_number 68
_space_group_name_Hall 'C 2 2 -1ac'
_space_group_name_H-M_alt 'C c c e :1'
_symmetry_space_group_name_Hall 'C 2 2 -1ac'
_symmetry_space_group_name_H-M 'C c c e :1'
_cell_angle_alpha 90
_cell_angle_beta 90
_cell_angle_gamma 90
_cell_length_a 6.004
_cell_length_b 12.504
_cell_length_c 6.010
_cell_formula_units_Z 8
_cell_volume 451.195
_exptl_crystal_density_diffrn 9.130
_cod_original_sg_symbol_H-M 'C c c a'
_cod_original_formula_sum 'Pb Cl2 O2'
_cod_database_code 9007817

loop_
_symmetry_equiv_pos_as_xyz
x,y,z
1/2+x,1/2+y,z
x,1/2-y,1/2+z
1/2+x,-y,1/2+z
-x,y,-z
1/2-x,1/2+y,-z
-x,1/2+y,1/2+z
1/2-x,+y,1/2+z
x,-y,-z
1/2+x,1/2-y,-z
x,1/2+y,1/2-z
1/2+x,+y,1/2-z
-x,-y,z
1/2-x,1/2-y,z
-x,1/2-y,1/2-z
1/2-x,-y,1/2-z

loop_
_atom_site_label
_atom_site_fract_x
_atom_site_fract_y
_atom_site_fract_z
_atom_site_U_iso_or_equiv
Pb 0.00000 0.25000 0.25000 0.01646
Cl 0.00000 -0.07360 0.25000 0.02153
O -0.15510 -0.14370 0.40360 0.02406

_database_code_amcsd 0010179
